data_7135274
loop_
_publ_author_name
'Liu, Chenrui'
'Peng, Lingya'
'Chen, Yumeng'
'An, Jingyi'
'Li, Zhaoxin'
'Huang, Wenshuang'
'Cui, Ganglong'
'Hu, Shaowei'

_publ_section_title
;
 Catalytic Dinitrogen Silylation by Tris(pyrazolyl)borate-Supported
 Titanium Complexes
;
_journal_name_full 'Chemical Communications'
_journal_paper_doi 10.1039/D5CC04879F
_journal_year 2025
_chemical_formula_moiety 'C29 H43 B Cl N6 O Ti'
_chemical_formula_sum 'C29 H43 B Cl N6 O Ti'
_chemical_formula_weight 585.85
_space_group_crystal_system monoclinic
_space_group_IT_number 14
_space_group_name_Hall '-P 2yn'
_space_group_name_H-M_alt 'P 1 21/n 1'
_atom_sites_solution_hydrogens geom
_atom_sites_solution_primary dual
_audit_creation_date 2024-04-23
_audit_creation_method
;
Olex2 1.5
(compiled 2023.08.24 svn.re1ec1418 for OlexSys, GUI svn.r6817)
;
_audit_update_record
;
2024-04-23 deposited with the CCDC.	2025-11-30 downloaded from the CCDC.
;
_cell_angle_alpha 90
_cell_angle_beta 91.3540(10)
_cell_angle_gamma 90
_cell_formula_units_Z 4
_cell_length_a 8.73430(10)
_cell_length_b 21.1361(2)
_cell_length_c 16.41490(10)
_cell_measurement_reflns_used 15776
_cell_measurement_temperature 100.00(10)
_cell_measurement_theta_max 76.1610
_cell_measurement_theta_min 4.1800
_cell_volume 3029.49(5)
_computing_cell_refinement 'CrysAlisPro 1.171.41.123a (Rigaku OD, 2022)'
_computing_data_collection 'CrysAlisPro 1.171.41.123a (Rigaku OD, 2022)'
_computing_data_reduction 'CrysAlisPro 1.171.41.123a (Rigaku OD, 2022)'
_computing_molecular_graphics 'Olex2 1.5 (Dolomanov et al., 2009)'
_computing_publication_material 'Olex2 1.5 (Dolomanov et al., 2009)'
_computing_structure_refinement 'SHELXL 2018/3 (Sheldrick, 2015)'
_computing_structure_solution 'SHELXT  (Sheldrick, 2015)'
_diffrn_ambient_environment N~2~
_diffrn_ambient_temperature 100.00(10)
_diffrn_detector 'Hybrid Pixel Array Detector'
_diffrn_detector_area_resol_mean 10.0000
_diffrn_detector_type HyPix
_diffrn_measured_fraction_theta_full 0.999
_diffrn_measured_fraction_theta_max 0.954
_diffrn_measurement_details
;
List of Runs (angles in degrees, time in seconds):

  # Type    Start    End  Width  t~exp~   \w     \q     \k     \f   Frames
#--------------------------------------------------------------------------
  1  \w    144.00 171.00   0.50    0.20    --  104.75  87.00  70.00   54
  2  \w    148.00 178.00   0.50    0.20    --  104.75  61.00  30.00   60
  3  \w     89.00 131.00   0.50    0.20    --  104.75  61.00  30.00   84
  4  \w    -60.00  19.00   0.50    0.05    --  -46.76  87.00  70.00  158
  5  \w   -128.00 -55.00   0.50    0.20    -- -102.00  87.00  70.00  146
  6  \w   -170.00 -89.00   0.50    0.20    -- -102.00 -45.00  30.00  162
  7  \w   -157.00-125.00   0.50    0.20    -- -102.00 -61.00   0.00   64
  8  \w    -98.00 -72.00   0.50    0.05    --  -46.76-125.00  90.00   52
  9  \w   -109.00 -72.00   0.50    0.05    --  -46.76-125.00  30.00   74
 10  \w   -175.00 -77.00   0.50    0.20    -- -102.00 -87.00 -46.00  196
 11  \w    -69.00 -34.00   0.50    0.20    -- -102.00  61.00-150.00   70
 12  \w    -69.00 -33.00   0.50    0.20    -- -102.00  61.00-180.00   72
 13  \w    -67.00 -30.00   0.50    0.20    -- -102.00  61.00 -90.00   74
 14  \w    -20.00  27.00   0.50    0.05    --  -46.76  19.00-180.00   94
 15  \w    -11.00  16.00   0.50    0.05    --  -46.76  19.00-150.00   54
 16  \w     37.00  64.00   0.50    0.20    --  104.75 -61.00 120.00   54
 17  \w     38.00  65.00   0.50    0.20    --  104.75 -61.00  90.00   54
 18  \w     38.00  72.00   0.50    0.20    --  104.75 -61.00 -30.00   68
 19  \w     35.00  72.00   0.50    0.20    --  104.75 -61.00 -60.00   74
 20  \w     51.00 109.00   0.50    0.20    --  104.75 -94.00-180.00  116
 21  \w    -18.00  73.00   0.50    0.05    --   46.76 -87.00 -46.00  182
 22  \w     43.00  68.00   0.50    0.20    --  104.75 -87.00 -46.00   50
;
_diffrn_measurement_device 'four-circle diffractometer'
_diffrn_measurement_device_type 'XtaLAB Synergy R, DW system, HyPix'
_diffrn_measurement_method '\w scans'
_diffrn_orient_matrix_type 'CrysAlisPro convention (1999,Acta A55,543-557)'
_diffrn_orient_matrix_UB_11 -0.0784068000
_diffrn_orient_matrix_UB_12 0.0639526000
_diffrn_orient_matrix_UB_13 0.0160195000
_diffrn_orient_matrix_UB_21 -0.0049795000
_diffrn_orient_matrix_UB_22 0.0137340000
_diffrn_orient_matrix_UB_23 -0.0922103000
_diffrn_orient_matrix_UB_31 -0.1579479000
_diffrn_orient_matrix_UB_32 -0.0321478000
_diffrn_orient_matrix_UB_33 -0.0075397000
_diffrn_radiation_monochromator mirror
_diffrn_radiation_probe x-ray
_diffrn_radiation_type 'Cu K\a'
_diffrn_radiation_wavelength 1.54184
_diffrn_reflns_av_R_equivalents 0.0305
_diffrn_reflns_av_unetI/netI 0.0268
_diffrn_reflns_Laue_measured_fraction_full 0.999
_diffrn_reflns_Laue_measured_fraction_max 0.954
_diffrn_reflns_limit_h_max 10
_diffrn_reflns_limit_h_min -10
_diffrn_reflns_limit_k_max 18
_diffrn_reflns_limit_k_min -26
_diffrn_reflns_limit_l_max 19
_diffrn_reflns_limit_l_min -20
_diffrn_reflns_number 20387
_diffrn_reflns_point_group_measured_fraction_full 0.999
_diffrn_reflns_point_group_measured_fraction_max 0.954
_diffrn_reflns_theta_full 67.684
_diffrn_reflns_theta_max 76.482
_diffrn_reflns_theta_min 3.410
_diffrn_source 'Rotating-anode X-ray tube'
_diffrn_source_type 'Rigaku (Cu) X-ray Source'
_exptl_absorpt_coefficient_mu 3.454
_exptl_absorpt_correction_T_max 1.00000
_exptl_absorpt_correction_T_min 0.37824
_exptl_absorpt_correction_type multi-scan
_exptl_absorpt_process_details
;
CrysAlisPro 1.171.41.123a (Rigaku Oxford Diffraction, 2022)
Empirical absorption correction using spherical harmonics,
implemented in SCALE3 ABSPACK scaling algorithm.
;
_exptl_crystal_colour 'metallic pinkish violet'
_exptl_crystal_colour_lustre metallic
_exptl_crystal_colour_modifier pinkish
_exptl_crystal_colour_primary violet
_exptl_crystal_density_diffrn 1.284
_exptl_crystal_description cube
_exptl_crystal_F_000 1244
_exptl_crystal_size_max 0.006
_exptl_crystal_size_mid 0.006
_exptl_crystal_size_min 0.006
_refine_diff_density_max 0.331
_refine_diff_density_min -0.370
_refine_diff_density_rms 0.051
_refine_ls_extinction_coef 0.00110(11)
_refine_ls_extinction_expression Fc^*^=kFc[1+0.001xFc^2^\l^3^/sin(2\q)]^-1/4^
_refine_ls_extinction_method 'SHELXL-2018/3 (Sheldrick 2018)'
_refine_ls_goodness_of_fit_ref 1.034
_refine_ls_hydrogen_treatment constr
_refine_ls_matrix_type full
_refine_ls_number_parameters 365
_refine_ls_number_reflns 6078
_refine_ls_number_restraints 0
_refine_ls_restrained_S_all 1.034
_refine_ls_R_factor_all 0.0361
_refine_ls_R_factor_gt 0.0338
_refine_ls_shift/su_max 0.002
_refine_ls_shift/su_mean 0.000
_refine_ls_structure_factor_coef Fsqd
_refine_ls_weighting_details 'w=1/[\s^2^(Fo^2^)+(0.0477P)^2^+1.4837P] where P=(Fo^2^+2Fc^2^)/3'
_refine_ls_weighting_scheme calc
_refine_ls_wR_factor_gt 0.0864
_refine_ls_wR_factor_ref 0.0874
_reflns_Friedel_coverage 0.000
_reflns_number_gt 5758
_reflns_number_total 6078
_reflns_threshold_expression 'I > 2\s(I)'
_cod_data_source_file d5cc04879f2.cif
_cod_data_source_block exp_15508_auto
_cod_database_code 7135274
_shelx_shelxl_version_number 2018/3
_chemical_oxdiff_formula 'C H O N B Ti Cl'
_shelx_space_group_comment
;
The symmetry employed for this shelxl refinement is uniquely defined
by the following loop, which should always be used as a source of
symmetry information in preference to the above space-group names.
They are only intended as comments.
;
_shelx_estimated_absorpt_t_max 0.980
_shelx_estimated_absorpt_t_min 0.980
_olex2_refinement_description
;
1. Fixed Uiso
 At 1.2 times of:
  All B(H) groups, All C(H) groups
 At 1.5 times of:
  All C(H,H,H) groups
2.a Ternary CH refined with riding coordinates:
 B1(H1)
2.b Aromatic/amide H refined with riding coordinates:
 C20(H20), C8(H8), C13(H13), C18(H18), C19(H19), C3(H3)
2.c Idealised Me refined as rotating group:
 C6(H6A,H6B,H6C), C27(H27A,H27B,H27C), C25(H25A,H25B,H25C), C15(H15A,H15B,
 H15C), C10(H10A,H10B,H10C), C11(H11A,H11B,H11C), C23(H23A,H23B,H23C), C1(H1A,
 H1B,H1C), C28(H28A,H28B,H28C), C24(H24A,H24B,H24C), C29(H29A,H29B,H29C),
 C5(H5A,H5B,H5C)
;
_olex2_submission_special_instructions 'No special instructions were received'
_oxdiff_exptl_absorpt_empirical_details
;
Empirical correction (ABSPACK) includes:
- Absorption correction using spherical harmonics
- Frame scaling
;
_oxdiff_exptl_absorpt_empirical_full_max 2.881
_oxdiff_exptl_absorpt_empirical_full_min 0.746

loop_
_space_group_symop_operation_xyz
'x, y, z'
'-x+1/2, y+1/2, -z+1/2'
'-x, -y, -z'
'x-1/2, -y-1/2, z-1/2'

loop_
_atom_site_label
_atom_site_type_symbol
_atom_site_fract_x
_atom_site_fract_y
_atom_site_fract_z
_atom_site_U_iso_or_equiv
_atom_site_adp_type
_atom_site_occupancy
_atom_site_site_symmetry_order
_atom_site_calc_flag
_atom_site_refinement_flags_posn
_atom_site_refinement_flags_adp
_atom_site_refinement_flags_occupancy
_atom_site_disorder_assembly
_atom_site_disorder_group
Ti1 Ti 0.42736(3) 0.67728(2) 0.42120(2) 0.01143(8) Uani 1 1 d . . . . .
Cl1 Cl 0.61471(4) 0.66917(2) 0.52958(2) 0.02006(10) Uani 1 1 d . . . . .
O1 O 0.35218(11) 0.75239(4) 0.45856(6) 0.0143(2) Uani 1 1 d . . . . .
N1 N 0.26637(13) 0.55226(5) 0.39140(7) 0.0150(2) Uani 1 1 d . . . . .
N3 N 0.23635(13) 0.62656(5) 0.27231(7) 0.0138(2) Uani 1 1 d . . . . .
N5 N 0.48590(13) 0.57161(5) 0.29739(7) 0.0147(2) Uani 1 1 d . . . . .
N2 N 0.31169(14) 0.59253(5) 0.45396(7) 0.0161(2) Uani 1 1 d . . . . .
N4 N 0.26279(14) 0.68232(5) 0.31368(7) 0.0143(2) Uani 1 1 d . . . . .
N6 N 0.56598(13) 0.61697(5) 0.34152(7) 0.0145(2) Uani 1 1 d . . . . .
C16 C 0.33564(16) 0.81510(6) 0.47163(8) 0.0138(3) Uani 1 1 d . . . . .
C21 C 0.43282(16) 0.85929(6) 0.43418(8) 0.0152(3) Uani 1 1 d . . . . .
C20 C 0.40204(18) 0.92365(7) 0.44679(9) 0.0206(3) Uani 1 1 d . . . . .
H20 H 0.466333 0.954359 0.422773 0.025 Uiso 1 1 calc R U . . .
C9 C 0.18631(16) 0.72729(7) 0.27063(9) 0.0161(3) Uani 1 1 d . . . . .
C8 C 0.11478(16) 0.70062(7) 0.20204(9) 0.0171(3) Uani 1 1 d . . . . .
H8 H 0.055048 0.722039 0.161544 0.020 Uiso 1 1 calc R U . . .
C7 C 0.14811(15) 0.63701(7) 0.20480(8) 0.0153(3) Uani 1 1 d . . . . .
C12 C 0.58339(17) 0.53779(7) 0.25191(9) 0.0182(3) Uani 1 1 d . . . . .
C13 C 0.72903(17) 0.56081(7) 0.26693(9) 0.0201(3) Uani 1 1 d . . . . .
H13 H 0.820974 0.546204 0.243510 0.024 Uiso 1 1 calc R U . . .
C2 C 0.20410(17) 0.49956(7) 0.42297(9) 0.0192(3) Uani 1 1 d . . . . .
C26 C 0.57571(17) 0.84422(6) 0.38400(9) 0.0167(3) Uani 1 1 d . . . . .
C6 C 0.10290(17) 0.58588(7) 0.14630(9) 0.0212(3) Uani 1 1 d . . . . .
H6A H 0.192396 0.572782 0.115587 0.032 Uiso 1 1 calc R U . . .
H6B H 0.023271 0.601698 0.108490 0.032 Uiso 1 1 calc R U . . .
H6C H 0.063360 0.549579 0.176421 0.032 Uiso 1 1 calc R U . . .
C17 C 0.21453(16) 0.83485(7) 0.52271(9) 0.0160(3) Uani 1 1 d . . . . .
C18 C 0.18971(18) 0.89959(7) 0.53083(9) 0.0210(3) Uani 1 1 d . . . . .
H18 H 0.107812 0.913862 0.563173 0.025 Uiso 1 1 calc R U . . .
C14 C 0.71487(16) 0.60972(7) 0.32324(9) 0.0174(3) Uani 1 1 d . . . . .
C27 C 0.59374(17) 0.77553(7) 0.35493(9) 0.0198(3) Uani 1 1 d . . . . .
H27A H 0.611978 0.747902 0.402110 0.030 Uiso 1 1 calc R U . . .
H27B H 0.680664 0.772731 0.318429 0.030 Uiso 1 1 calc R U . . .
H27C H 0.500068 0.762183 0.325717 0.030 Uiso 1 1 calc R U . . .
C25 C 0.22640(17) 0.75376(8) 0.63243(9) 0.0221(3) Uani 1 1 d . . . . .
H25A H 0.309531 0.733189 0.603351 0.033 Uiso 1 1 calc R U . . .
H25B H 0.168762 0.721830 0.662274 0.033 Uiso 1 1 calc R U . . .
H25C H 0.269504 0.784822 0.670902 0.033 Uiso 1 1 calc R U . . .
C15 C 0.84252(17) 0.64816(7) 0.36006(10) 0.0225(3) Uani 1 1 d . . . . .
H15A H 0.855595 0.686906 0.328185 0.034 Uiso 1 1 calc R U . . .
H15B H 0.937537 0.623505 0.359882 0.034 Uiso 1 1 calc R U . . .
H15C H 0.818068 0.659244 0.416245 0.034 Uiso 1 1 calc R U . . .
C10 C 0.17531(19) 0.79526(7) 0.29497(10) 0.0232(3) Uani 1 1 d . . . . .
H10A H 0.118872 0.798614 0.345689 0.035 Uiso 1 1 calc R U . . .
H10B H 0.121350 0.819072 0.251863 0.035 Uiso 1 1 calc R U . . .
H10C H 0.278489 0.812661 0.303330 0.035 Uiso 1 1 calc R U . . .
C4 C 0.27676(19) 0.56307(7) 0.52371(9) 0.0217(3) Uani 1 1 d . . . . .
C19 C 0.28129(19) 0.94378(7) 0.49299(10) 0.0238(3) Uani 1 1 d . . . . .
H19 H 0.261075 0.987686 0.498815 0.029 Uiso 1 1 calc R U . . .
C22 C 0.11892(16) 0.78733(7) 0.57096(9) 0.0178(3) Uani 1 1 d . . . . .
C11 C 0.53195(19) 0.48523(8) 0.19651(10) 0.0260(3) Uani 1 1 d . . . . .
H11A H 0.489510 0.450774 0.228932 0.039 Uiso 1 1 calc R U . . .
H11B H 0.619474 0.469510 0.166198 0.039 Uiso 1 1 calc R U . . .
H11C H 0.453206 0.501026 0.158154 0.039 Uiso 1 1 calc R U . . .
C23 C 0.03561(17) 0.73913(7) 0.51525(10) 0.0218(3) Uani 1 1 d . . . . .
H23A H -0.026029 0.761692 0.473913 0.033 Uiso 1 1 calc R U . . .
H23B H -0.031317 0.712556 0.547968 0.033 Uiso 1 1 calc R U . . .
H23C H 0.111151 0.712475 0.488430 0.033 Uiso 1 1 calc R U . . .
C1 C 0.1411(2) 0.44662(7) 0.37194(10) 0.0257(3) Uani 1 1 d . . . . .
H1A H 0.062417 0.463075 0.334043 0.039 Uiso 1 1 calc R U . . .
H1B H 0.095831 0.414630 0.407249 0.039 Uiso 1 1 calc R U . . .
H1C H 0.223852 0.427440 0.341072 0.039 Uiso 1 1 calc R U . . .
C28 C 0.71808(18) 0.85926(8) 0.43738(10) 0.0240(3) Uani 1 1 d . . . . .
H28A H 0.716136 0.903915 0.453415 0.036 Uiso 1 1 calc R U . . .
H28B H 0.810577 0.850854 0.406507 0.036 Uiso 1 1 calc R U . . .
H28C H 0.718290 0.832617 0.486238 0.036 Uiso 1 1 calc R U . . .
C24 C -0.00401(19) 0.82045(8) 0.62104(11) 0.0259(3) Uani 1 1 d . . . . .
H24A H 0.045475 0.848469 0.661284 0.039 Uiso 1 1 calc R U . . .
H24B H -0.064941 0.788615 0.649154 0.039 Uiso 1 1 calc R U . . .
H24C H -0.070982 0.845382 0.584644 0.039 Uiso 1 1 calc R U . . .
C3 C 0.20825(19) 0.50522(7) 0.50653(9) 0.0242(3) Uani 1 1 d . . . . .
H3 H 0.171540 0.475462 0.544795 0.029 Uiso 1 1 calc R U . . .
C29 C 0.5787(2) 0.88502(8) 0.30613(10) 0.0260(3) Uani 1 1 d . . . . .
H29A H 0.488835 0.875266 0.271535 0.039 Uiso 1 1 calc R U . . .
H29B H 0.672046 0.875815 0.276323 0.039 Uiso 1 1 calc R U . . .
H29C H 0.577225 0.929908 0.321060 0.039 Uiso 1 1 calc R U . . .
C5 C 0.3057(3) 0.59086(9) 0.60612(10) 0.0404(5) Uani 1 1 d . . . . .
H5A H 0.408600 0.609333 0.608800 0.061 Uiso 1 1 calc R U . . .
H5B H 0.297845 0.557654 0.647481 0.061 Uiso 1 1 calc R U . . .
H5C H 0.229655 0.623857 0.616250 0.061 Uiso 1 1 calc R U . . .
B1 B 0.30996(18) 0.56497(7) 0.30261(9) 0.0150(3) Uani 1 1 d . . . . .
H1 H 0.274130 0.529066 0.267363 0.018 Uiso 1 1 calc R U . . .

loop_
_atom_site_aniso_label
_atom_site_aniso_U_11
_atom_site_aniso_U_22
_atom_site_aniso_U_33
_atom_site_aniso_U_23
_atom_site_aniso_U_13
_atom_site_aniso_U_12
Ti1 0.01379(14) 0.01033(13) 0.01018(13) -0.00104(8) 0.00041(9) -0.00029(8)
Cl1 0.02008(18) 0.02406(18) 0.01579(17) -0.00024(12) -0.00478(13) 0.00034(12)
O1 0.0165(5) 0.0128(4) 0.0137(5) -0.0008(3) 0.0021(4) -0.0008(4)
N1 0.0182(6) 0.0128(5) 0.0139(6) -0.0009(4) -0.0006(4) -0.0033(4)
N3 0.0148(5) 0.0157(6) 0.0110(5) -0.0017(4) -0.0003(4) -0.0018(4)
N5 0.0179(6) 0.0133(5) 0.0129(5) -0.0024(4) 0.0004(4) 0.0006(4)
N2 0.0221(6) 0.0145(5) 0.0116(6) -0.0012(4) 0.0007(5) -0.0036(4)
N4 0.0161(6) 0.0135(5) 0.0132(6) -0.0012(4) -0.0010(4) -0.0001(4)
N6 0.0156(6) 0.0146(5) 0.0132(5) -0.0018(4) 0.0006(4) -0.0003(4)
C16 0.0172(7) 0.0119(6) 0.0122(6) -0.0016(5) -0.0028(5) 0.0008(5)
C21 0.0189(7) 0.0145(6) 0.0120(6) 0.0002(5) -0.0021(5) -0.0001(5)
C20 0.0273(8) 0.0147(7) 0.0196(7) 0.0010(5) -0.0027(6) -0.0012(6)
C9 0.0145(6) 0.0185(7) 0.0154(7) 0.0016(5) 0.0005(5) 0.0008(5)
C8 0.0142(6) 0.0222(7) 0.0148(7) 0.0022(5) -0.0007(5) 0.0012(5)
C7 0.0120(6) 0.0233(7) 0.0107(6) -0.0002(5) 0.0009(5) -0.0019(5)
C12 0.0234(7) 0.0161(7) 0.0151(7) -0.0008(5) 0.0021(5) 0.0048(5)
C13 0.0190(7) 0.0213(7) 0.0201(7) -0.0003(6) 0.0046(6) 0.0047(5)
C2 0.0217(7) 0.0159(7) 0.0200(7) 0.0027(5) -0.0008(6) -0.0035(5)
C26 0.0211(7) 0.0142(6) 0.0148(7) 0.0026(5) 0.0018(5) -0.0027(5)
C6 0.0216(7) 0.0267(8) 0.0151(7) -0.0046(6) -0.0029(6) -0.0026(6)
C17 0.0163(7) 0.0176(7) 0.0140(6) -0.0029(5) -0.0029(5) 0.0006(5)
C18 0.0227(7) 0.0203(7) 0.0199(7) -0.0053(6) 0.0001(6) 0.0055(6)
C14 0.0178(7) 0.0175(7) 0.0171(7) 0.0023(5) 0.0018(5) 0.0020(5)
C27 0.0232(7) 0.0175(7) 0.0189(7) -0.0014(5) 0.0076(6) -0.0019(5)
C25 0.0205(7) 0.0293(8) 0.0166(7) 0.0030(6) 0.0027(6) -0.0016(6)
C15 0.0155(7) 0.0244(7) 0.0276(8) -0.0014(6) 0.0026(6) -0.0016(6)
C10 0.0284(8) 0.0178(7) 0.0230(8) 0.0003(6) -0.0072(6) 0.0048(6)
C4 0.0314(8) 0.0188(7) 0.0150(7) 0.0020(5) 0.0020(6) -0.0059(6)
C19 0.0317(8) 0.0139(7) 0.0256(8) -0.0025(6) -0.0030(6) 0.0047(6)
C22 0.0149(7) 0.0216(7) 0.0167(7) -0.0039(5) 0.0019(5) -0.0006(5)
C11 0.0288(8) 0.0234(8) 0.0259(8) -0.0110(6) 0.0005(6) 0.0049(6)
C23 0.0159(7) 0.0246(8) 0.0248(8) -0.0064(6) 0.0013(6) -0.0034(6)
C1 0.0327(8) 0.0185(7) 0.0257(8) 0.0010(6) -0.0044(7) -0.0096(6)
C28 0.0212(8) 0.0239(7) 0.0267(8) -0.0030(6) -0.0008(6) -0.0014(6)
C24 0.0194(8) 0.0325(9) 0.0260(8) -0.0092(6) 0.0053(6) -0.0007(6)
C3 0.0344(9) 0.0195(7) 0.0188(7) 0.0042(6) 0.0013(6) -0.0092(6)
C29 0.0333(9) 0.0237(8) 0.0212(8) 0.0077(6) 0.0049(6) -0.0019(6)
C5 0.0781(15) 0.0296(9) 0.0138(8) 0.0004(6) 0.0034(8) -0.0244(9)
B1 0.0177(7) 0.0141(7) 0.0131(7) -0.0013(5) -0.0001(6) -0.0015(6)

loop_
_atom_type_symbol
_atom_type_description
_atom_type_scat_dispersion_real
_atom_type_scat_dispersion_imag
_atom_type_scat_source
C C 0.0181 0.0091 'International Tables Vol C Tables 4.2.6.8 and 6.1.1.4'
H H 0.0000 0.0000 'International Tables Vol C Tables 4.2.6.8 and 6.1.1.4'
B B 0.0090 0.0039 'International Tables Vol C Tables 4.2.6.8 and 6.1.1.4'
Cl Cl 0.3639 0.7018 'International Tables Vol C Tables 4.2.6.8 and 6.1.1.4'
N N 0.0311 0.0180 'International Tables Vol C Tables 4.2.6.8 and 6.1.1.4'
O O 0.0492 0.0322 'International Tables Vol C Tables 4.2.6.8 and 6.1.1.4'
Ti Ti 0.2191 1.8069 'International Tables Vol C Tables 4.2.6.8 and 6.1.1.4'

loop_
_geom_angle_atom_site_label_1
_geom_angle_atom_site_label_2
_geom_angle_atom_site_label_3
_geom_angle
_geom_angle_site_symmetry_1
_geom_angle_site_symmetry_3
_geom_angle_publ_flag
O1 Ti1 Cl1 93.29(3) . . ?
O1 Ti1 N2 117.94(5) . . ?
O1 Ti1 N4 89.67(4) . . ?
O1 Ti1 N6 154.92(4) . . ?
N2 Ti1 Cl1 94.13(3) . . ?
N2 Ti1 N4 86.55(4) . . ?
N2 Ti1 N6 86.22(4) . . ?
N4 Ti1 Cl1 176.21(3) . . ?
N6 Ti1 Cl1 91.38(3) . . ?
N6 Ti1 N4 84.94(4) . . ?
C16 O1 Ti1 160.94(9) . . ?
N2 N1 B1 121.49(11) . . ?
C2 N1 N2 109.49(11) . . ?
C2 N1 B1 128.27(12) . . ?
N4 N3 B1 120.25(11) . . ?
C7 N3 N4 110.48(11) . . ?
C7 N3 B1 129.21(12) . . ?
N6 N5 B1 121.67(11) . . ?
C12 N5 N6 109.82(11) . . ?
C12 N5 B1 128.51(12) . . ?
N1 N2 Ti1 117.29(8) . . ?
C4 N2 Ti1 136.25(10) . . ?
C4 N2 N1 106.27(11) . . ?
N3 N4 Ti1 116.27(8) . . ?
C9 N4 Ti1 137.85(9) . . ?
C9 N4 N3 105.60(11) . . ?
N5 N6 Ti1 115.67(8) . . ?
C14 N6 Ti1 137.86(9) . . ?
C14 N6 N5 106.44(11) . . ?
O1 C16 C21 120.80(12) . . ?
O1 C16 C17 117.62(12) . . ?
C21 C16 C17 121.56(12) . . ?
C16 C21 C26 126.66(12) . . ?
C20 C21 C16 117.24(13) . . ?
C20 C21 C26 116.02(13) . . ?
C21 C20 H20 119.0 . . ?
C19 C20 C21 122.09(14) . . ?
C19 C20 H20 119.0 . . ?
N4 C9 C8 110.16(12) . . ?
N4 C9 C10 124.76(12) . . ?
C8 C9 C10 125.04(13) . . ?
C9 C8 H8 126.9 . . ?
C7 C8 C9 106.14(12) . . ?
C7 C8 H8 126.9 . . ?
N3 C7 C8 107.61(12) . . ?
N3 C7 C6 123.06(13) . . ?
C8 C7 C6 129.32(13) . . ?
N5 C12 C13 107.80(12) . . ?
N5 C12 C11 122.97(13) . . ?
C13 C12 C11 129.23(14) . . ?
C12 C13 H13 126.7 . . ?
C12 C13 C14 106.51(13) . . ?
C14 C13 H13 126.7 . . ?
N1 C2 C1 123.32(13) . . ?
N1 C2 C3 108.05(12) . . ?
C3 C2 C1 128.62(13) . . ?
C27 C26 C21 116.76(12) . . ?
C27 C26 C29 105.47(12) . . ?
C28 C26 C21 107.83(12) . . ?
C28 C26 C27 106.55(12) . . ?
C28 C26 C29 109.10(12) . . ?
C29 C26 C21 110.88(12) . . ?
C7 C6 H6A 109.5 . . ?
C7 C6 H6B 109.5 . . ?
C7 C6 H6C 109.5 . . ?
H6A C6 H6B 109.5 . . ?
H6A C6 H6C 109.5 . . ?
H6B C6 H6C 109.5 . . ?
C16 C17 C22 122.03(12) . . ?
C18 C17 C16 117.57(13) . . ?
C18 C17 C22 120.33(13) . . ?
C17 C18 H18 119.1 . . ?
C19 C18 C17 121.77(14) . . ?
C19 C18 H18 119.1 . . ?
N6 C14 C13 109.42(13) . . ?
N6 C14 C15 124.15(13) . . ?
C13 C14 C15 126.43(13) . . ?
C26 C27 H27A 109.5 . . ?
C26 C27 H27B 109.5 . . ?
C26 C27 H27C 109.5 . . ?
H27A C27 H27B 109.5 . . ?
H27A C27 H27C 109.5 . . ?
H27B C27 H27C 109.5 . . ?
H25A C25 H25B 109.5 . . ?
H25A C25 H25C 109.5 . . ?
H25B C25 H25C 109.5 . . ?
C22 C25 H25A 109.5 . . ?
C22 C25 H25B 109.5 . . ?
C22 C25 H25C 109.5 . . ?
C14 C15 H15A 109.5 . . ?
C14 C15 H15B 109.5 . . ?
C14 C15 H15C 109.5 . . ?
H15A C15 H15B 109.5 . . ?
H15A C15 H15C 109.5 . . ?
H15B C15 H15C 109.5 . . ?
C9 C10 H10A 109.5 . . ?
C9 C10 H10B 109.5 . . ?
C9 C10 H10C 109.5 . . ?
H10A C10 H10B 109.5 . . ?
H10A C10 H10C 109.5 . . ?
H10B C10 H10C 109.5 . . ?
N2 C4 C3 109.91(13) . . ?
N2 C4 C5 123.58(13) . . ?
C3 C4 C5 126.49(14) . . ?
C20 C19 C18 119.67(14) . . ?
C20 C19 H19 120.2 . . ?
C18 C19 H19 120.2 . . ?
C17 C22 C23 112.39(12) . . ?
C25 C22 C17 108.01(11) . . ?
C25 C22 C23 110.94(12) . . ?
C25 C22 C24 106.44(12) . . ?
C24 C22 C17 111.90(12) . . ?
C24 C22 C23 107.02(12) . . ?
C12 C11 H11A 109.5 . . ?
C12 C11 H11B 109.5 . . ?
C12 C11 H11C 109.5 . . ?
H11A C11 H11B 109.5 . . ?
H11A C11 H11C 109.5 . . ?
H11B C11 H11C 109.5 . . ?
C22 C23 H23A 109.5 . . ?
C22 C23 H23B 109.5 . . ?
C22 C23 H23C 109.5 . . ?
H23A C23 H23B 109.5 . . ?
H23A C23 H23C 109.5 . . ?
H23B C23 H23C 109.5 . . ?
C2 C1 H1A 109.5 . . ?
C2 C1 H1B 109.5 . . ?
C2 C1 H1C 109.5 . . ?
H1A C1 H1B 109.5 . . ?
H1A C1 H1C 109.5 . . ?
H1B C1 H1C 109.5 . . ?
C26 C28 H28A 109.5 . . ?
C26 C28 H28B 109.5 . . ?
C26 C28 H28C 109.5 . . ?
H28A C28 H28B 109.5 . . ?
H28A C28 H28C 109.5 . . ?
H28B C28 H28C 109.5 . . ?
C22 C24 H24A 109.5 . . ?
C22 C24 H24B 109.5 . . ?
C22 C24 H24C 109.5 . . ?
H24A C24 H24B 109.5 . . ?
H24A C24 H24C 109.5 . . ?
H24B C24 H24C 109.5 . . ?
C2 C3 C4 106.28(13) . . ?
C2 C3 H3 126.9 . . ?
C4 C3 H3 126.9 . . ?
C26 C29 H29A 109.5 . . ?
C26 C29 H29B 109.5 . . ?
C26 C29 H29C 109.5 . . ?
H29A C29 H29B 109.5 . . ?
H29A C29 H29C 109.5 . . ?
H29B C29 H29C 109.5 . . ?
C4 C5 H5A 109.5 . . ?
C4 C5 H5B 109.5 . . ?
C4 C5 H5C 109.5 . . ?
H5A C5 H5B 109.5 . . ?
H5A C5 H5C 109.5 . . ?
H5B C5 H5C 109.5 . . ?
N1 B1 N5 109.66(11) . . ?
N1 B1 H1 109.5 . . ?
N3 B1 N1 110.18(11) . . ?
N3 B1 N5 108.37(11) . . ?
N3 B1 H1 109.5 . . ?
N5 B1 H1 109.5 . . ?

loop_
_geom_bond_atom_site_label_1
_geom_bond_atom_site_label_2
_geom_bond_distance
_geom_bond_site_symmetry_2
_geom_bond_publ_flag
Ti1 Cl1 2.3947(4) . ?
Ti1 O1 1.8293(10) . ?
Ti1 N2 2.1318(12) . ?
Ti1 N4 2.2521(12) . ?
Ti1 N6 2.2083(12) . ?
O1 C16 1.3509(16) . ?
N1 N2 1.3844(16) . ?
N1 C2 1.3484(18) . ?
N1 B1 1.5388(19) . ?
N3 N4 1.3770(15) . ?
N3 C7 1.3530(17) . ?
N3 B1 1.5297(19) . ?
N5 N6 1.3817(16) . ?
N5 C12 1.3503(18) . ?
N5 B1 1.5475(19) . ?
N2 C4 1.3447(19) . ?
N4 C9 1.3516(18) . ?
N6 C14 1.3502(18) . ?
C16 C21 1.413(2) . ?
C16 C17 1.428(2) . ?
C21 C20 1.403(2) . ?
C21 C26 1.545(2) . ?
C20 H20 0.9500 . ?
C20 C19 1.381(2) . ?
C9 C8 1.394(2) . ?
C9 C10 1.495(2) . ?
C8 H8 0.9500 . ?
C8 C7 1.376(2) . ?
C7 C6 1.4927(19) . ?
C12 C13 1.379(2) . ?
C12 C11 1.498(2) . ?
C13 H13 0.9500 . ?
C13 C14 1.394(2) . ?
C2 C1 1.495(2) . ?
C2 C3 1.376(2) . ?
C26 C27 1.5374(19) . ?
C26 C28 1.537(2) . ?
C26 C29 1.5428(19) . ?
C6 H6A 0.9800 . ?
C6 H6B 0.9800 . ?
C6 H6C 0.9800 . ?
C17 C18 1.392(2) . ?
C17 C22 1.538(2) . ?
C18 H18 0.9500 . ?
C18 C19 1.386(2) . ?
C14 C15 1.495(2) . ?
C27 H27A 0.9800 . ?
C27 H27B 0.9800 . ?
C27 H27C 0.9800 . ?
C25 H25A 0.9800 . ?
C25 H25B 0.9800 . ?
C25 H25C 0.9800 . ?
C25 C22 1.536(2) . ?
C15 H15A 0.9800 . ?
C15 H15B 0.9800 . ?
C15 H15C 0.9800 . ?
C10 H10A 0.9800 . ?
C10 H10B 0.9800 . ?
C10 H10C 0.9800 . ?
C4 C3 1.387(2) . ?
C4 C5 1.491(2) . ?
C19 H19 0.9500 . ?
C22 C23 1.540(2) . ?
C22 C24 1.536(2) . ?
C11 H11A 0.9800 . ?
C11 H11B 0.9800 . ?
C11 H11C 0.9800 . ?
C23 H23A 0.9800 . ?
C23 H23B 0.9800 . ?
C23 H23C 0.9800 . ?
C1 H1A 0.9800 . ?
C1 H1B 0.9800 . ?
C1 H1C 0.9800 . ?
C28 H28A 0.9800 . ?
C28 H28B 0.9800 . ?
C28 H28C 0.9800 . ?
C24 H24A 0.9800 . ?
C24 H24B 0.9800 . ?
C24 H24C 0.9800 . ?
C3 H3 0.9500 . ?
C29 H29A 0.9800 . ?
C29 H29B 0.9800 . ?
C29 H29C 0.9800 . ?
C5 H5A 0.9800 . ?
C5 H5B 0.9800 . ?
C5 H5C 0.9800 . ?
B1 H1 1.0000 . ?

loop_
_geom_torsion_atom_site_label_1
_geom_torsion_atom_site_label_2
_geom_torsion_atom_site_label_3
_geom_torsion_atom_site_label_4
_geom_torsion
_geom_torsion_site_symmetry_1
_geom_torsion_site_symmetry_2
_geom_torsion_site_symmetry_3
_geom_torsion_site_symmetry_4
_geom_torsion_publ_flag
Ti1 O1 C16 C21 2.4(4) . . . . ?
Ti1 O1 C16 C17 -179.1(2) . . . . ?
Ti1 N2 C4 C3 -175.34(11) . . . . ?
Ti1 N2 C4 C5 6.1(3) . . . . ?
Ti1 N4 C9 C8 172.15(11) . . . . ?
Ti1 N4 C9 C10 -10.0(2) . . . . ?
Ti1 N6 C14 C13 179.03(11) . . . . ?
Ti1 N6 C14 C15 0.2(2) . . . . ?
Cl1 Ti1 O1 C16 85.0(3) . . . . ?
O1 C16 C21 C20 176.10(12) . . . . ?
O1 C16 C21 C26 -7.3(2) . . . . ?
O1 C16 C17 C18 -174.90(12) . . . . ?
O1 C16 C17 C22 8.14(19) . . . . ?
N1 N2 C4 C3 -0.79(17) . . . . ?
N1 N2 C4 C5 -179.37(17) . . . . ?
N1 C2 C3 C4 -0.57(18) . . . . ?
N3 N4 C9 C8 -1.13(15) . . . . ?
N3 N4 C9 C10 176.69(13) . . . . ?
N5 N6 C14 C13 0.94(15) . . . . ?
N5 N6 C14 C15 -177.93(13) . . . . ?
N5 C12 C13 C14 0.03(16) . . . . ?
N2 Ti1 O1 C16 -178.5(3) . . . . ?
N2 N1 C2 C1 179.07(14) . . . . ?
N2 N1 C2 C3 0.09(17) . . . . ?
N2 N1 B1 N3 -63.93(16) . . . . ?
N2 N1 B1 N5 55.27(16) . . . . ?
N2 C4 C3 C2 0.85(19) . . . . ?
N4 Ti1 O1 C16 -92.6(3) . . . . ?
N4 N3 C7 C8 -0.52(15) . . . . ?
N4 N3 C7 C6 178.50(12) . . . . ?
N4 N3 B1 N1 56.36(16) . . . . ?
N4 N3 B1 N5 -63.62(15) . . . . ?
N4 C9 C8 C7 0.83(16) . . . . ?
N6 Ti1 O1 C16 -15.3(3) . . . . ?
N6 N5 C12 C13 0.55(16) . . . . ?
N6 N5 C12 C11 -179.46(13) . . . . ?
N6 N5 B1 N1 -58.52(16) . . . . ?
N6 N5 B1 N3 61.79(15) . . . . ?
C16 C21 C20 C19 -0.7(2) . . . . ?
C16 C21 C26 C27 15.2(2) . . . . ?
C16 C21 C26 C28 -104.58(16) . . . . ?
C16 C21 C26 C29 136.04(14) . . . . ?
C16 C17 C18 C19 -1.9(2) . . . . ?
C16 C17 C22 C25 63.23(16) . . . . ?
C16 C17 C22 C23 -59.49(17) . . . . ?
C16 C17 C22 C24 -179.94(13) . . . . ?
C21 C16 C17 C18 3.5(2) . . . . ?
C21 C16 C17 C22 -173.42(12) . . . . ?
C21 C20 C19 C18 2.3(2) . . . . ?
C20 C21 C26 C27 -168.13(13) . . . . ?
C20 C21 C26 C28 72.04(15) . . . . ?
C20 C21 C26 C29 -47.33(17) . . . . ?
C9 C8 C7 N3 -0.18(15) . . . . ?
C9 C8 C7 C6 -179.12(14) . . . . ?
C7 N3 N4 Ti1 -173.95(9) . . . . ?
C7 N3 N4 C9 1.02(15) . . . . ?
C7 N3 B1 N1 -126.97(14) . . . . ?
C7 N3 B1 N5 113.05(15) . . . . ?
C12 N5 N6 Ti1 -179.51(9) . . . . ?
C12 N5 N6 C14 -0.93(15) . . . . ?
C12 N5 B1 N1 122.43(14) . . . . ?
C12 N5 B1 N3 -117.26(14) . . . . ?
C12 C13 C14 N6 -0.61(17) . . . . ?
C12 C13 C14 C15 178.22(14) . . . . ?
C2 N1 N2 Ti1 176.19(9) . . . . ?
C2 N1 N2 C4 0.43(16) . . . . ?
C2 N1 B1 N3 127.04(14) . . . . ?
C2 N1 B1 N5 -113.75(15) . . . . ?
C26 C21 C20 C19 -177.62(13) . . . . ?
C17 C16 C21 C20 -2.3(2) . . . . ?
C17 C16 C21 C26 174.30(13) . . . . ?
C17 C18 C19 C20 -0.9(2) . . . . ?
C18 C17 C22 C25 -113.65(15) . . . . ?
C18 C17 C22 C23 123.64(14) . . . . ?
C18 C17 C22 C24 3.19(19) . . . . ?
C10 C9 C8 C7 -176.98(14) . . . . ?
C22 C17 C18 C19 175.12(14) . . . . ?
C11 C12 C13 C14 -179.96(15) . . . . ?
C1 C2 C3 C4 -179.47(16) . . . . ?
C5 C4 C3 C2 179.38(18) . . . . ?
B1 N1 N2 Ti1 5.31(16) . . . . ?
B1 N1 N2 C4 -170.45(13) . . . . ?
B1 N1 C2 C1 -10.8(2) . . . . ?
B1 N1 C2 C3 170.18(14) . . . . ?
B1 N3 N4 Ti1 3.30(15) . . . . ?
B1 N3 N4 C9 178.27(12) . . . . ?
B1 N3 C7 C8 -177.45(13) . . . . ?
B1 N3 C7 C6 1.6(2) . . . . ?
B1 N5 N6 Ti1 1.28(15) . . . . ?
B1 N5 N6 C14 179.86(12) . . . . ?
B1 N5 C12 C13 179.69(13) . . . . ?
B1 N5 C12 C11 -0.3(2) . . . . ?
